data_7048434
loop_
_publ_author_name
'Leverett, Anthony R.'
'Cole, Marcus L.'
'McKay, Alasdair I.'

_publ_section_title
;
 An exceptionally stable NHC complex of indane (InH<sub>3</sub>).
;
_journal_issue 5
_journal_name_full 'Dalton transactions (Cambridge, England : 2003)'
_journal_page_first 1591
_journal_page_last 1594
_journal_paper_doi 10.1039/c8dt04956d
_journal_volume 48
_journal_year 2019
_chemical_formula_moiety 'C27 H39 In N2'
_chemical_formula_sum 'C27 H39 In N2'
_chemical_formula_weight 506.42
_chemical_name_common '[InH3(IPr)]'
_chemical_name_systematic (1,3-bis(diisopropylphenyl)imidazol-2-ylidene)-trihydrido-indium
_chemical_properties_physical Air-sensitive,Moisture-sensitive
_chemical_temperature_decomposition 367
_space_group_crystal_system triclinic
_space_group_IT_number 2
_space_group_name_Hall '-P 1'
_space_group_name_H-M_alt 'P -1'
_symmetry_space_group_name_Hall '-P 1'
_symmetry_space_group_name_H-M 'P -1'
_atom_sites_solution_hydrogens mixed
_audit_creation_date 2018-05-18
_audit_creation_method
;
Olex2 1.2
(compiled 2018.04.26 svn.r3504 for OlexSys, GUI svn.r5492)
;
_audit_update_record
;
2018-07-17 deposited with the CCDC.
2018-12-20 downloaded from the CCDC.
;
_cell_angle_alpha 119.048(13)
_cell_angle_beta 90.951(17)
_cell_angle_gamma 92.806(17)
_cell_formula_units_Z 4
_cell_length_a 12.591(4)
_cell_length_b 15.893(5)
_cell_length_c 15.980(6)
_cell_measurement_reflns_used 9555
_cell_measurement_temperature 150(2)
_cell_measurement_theta_max 23.78
_cell_measurement_theta_min 2.18
_cell_volume 2789.2(17)
_computing_molecular_graphics 'Olex2 (Dolomanov et al., 2009)'
_computing_publication_material 'Olex2 (Dolomanov et al., 2009)'
_computing_structure_refinement 'ShelXL (Sheldrick, 2015)'
_diffrn_ambient_temperature 150.15
_diffrn_detector 'Bruker APEX2 area detector'
_diffrn_detector_area_resol_mean 7.9
_diffrn_detector_type 'CCD area detector'
_diffrn_measured_fraction_theta_full 0.995
_diffrn_measured_fraction_theta_max 0.995
_diffrn_measurement_device 'three-circle diffractometer'
_diffrn_measurement_device_type 'Bruker Kappa Apex II'
_diffrn_measurement_method '\f and \w scans'
_diffrn_radiation_monochromator graphite
_diffrn_radiation_probe x-ray
_diffrn_radiation_type MoK\a
_diffrn_radiation_wavelength 0.71073
_diffrn_reflns_av_R_equivalents 0.0534
_diffrn_reflns_av_unetI/netI 0.0426
_diffrn_reflns_Laue_measured_fraction_full 0.995
_diffrn_reflns_Laue_measured_fraction_max 0.995
_diffrn_reflns_limit_h_max 15
_diffrn_reflns_limit_h_min -15
_diffrn_reflns_limit_k_max 19
_diffrn_reflns_limit_k_min -19
_diffrn_reflns_limit_l_max 19
_diffrn_reflns_limit_l_min -19
_diffrn_reflns_number 42774
_diffrn_reflns_point_group_measured_fraction_full 0.995
_diffrn_reflns_point_group_measured_fraction_max 0.995
_diffrn_reflns_theta_full 25.242
_diffrn_reflns_theta_max 25.999
_diffrn_reflns_theta_min 1.459
_diffrn_source 'microfocus sealed X-ray tube'
_diffrn_source_type 'Incoatec I\ms'
_diffrn_standards_number 0
_exptl_absorpt_coefficient_mu 0.861
_exptl_absorpt_correction_T_max 0.983
_exptl_absorpt_correction_T_min 0.904
_exptl_absorpt_correction_type multi-scan
_exptl_absorpt_process_details SADABS
_exptl_crystal_colour colourless
_exptl_crystal_density_diffrn 1.206
_exptl_crystal_description prism
_exptl_crystal_F_000 1056
_exptl_crystal_recrystallization_method 'Re-crystallisation from solvent: Toluene'
_exptl_crystal_size_max 0.12
_exptl_crystal_size_mid 0.10
_exptl_crystal_size_min 0.02
_refine_diff_density_max 1.173
_refine_diff_density_min -1.235
_refine_diff_density_rms 0.052
_refine_ls_extinction_method none
_refine_ls_goodness_of_fit_ref 1.012
_refine_ls_hydrogen_treatment mixed
_refine_ls_matrix_type full
_refine_ls_number_parameters 645
_refine_ls_number_reflns 10924
_refine_ls_number_restraints 112
_refine_ls_restrained_S_all 1.018
_refine_ls_R_factor_all 0.0635
_refine_ls_R_factor_gt 0.0420
_refine_ls_shift/su_max 0.001
_refine_ls_shift/su_mean 0.000
_refine_ls_structure_factor_coef Fsqd
_refine_ls_weighting_details 'w=1/[\s^2^(Fo^2^)+(0.0340P)^2^+2.1740P] where P=(Fo^2^+2Fc^2^)/3'
_refine_ls_weighting_scheme calc
_refine_ls_wR_factor_gt 0.0944
_refine_ls_wR_factor_ref 0.1073
_reflns_Friedel_coverage 0.000
_reflns_number_gt 7793
_reflns_number_total 10924
_reflns_threshold_expression 'I > 2\s(I)'
_cod_data_source_file c8dt04956d2.cif
_cod_data_source_block '[inh3(ipr)]'
_cod_depositor_comments
;
The following automatic conversions were performed:

'_chemical_melting_point' tag was changed to
'_chemical_temperature_decomposition' since the value had been '367
(dec.)'. The value '367 (dec.)' was changed to '367'.

Automatic conversion script
Id: cif_fix_values 4973 2017-02-22 13:04:09Z antanas 

 Adding full bibliography for 7048432--7048434.cif.
;
_cod_original_cell_volume 2789.1(17)
_cod_database_code 7048434
_shelxl_version_number 2014-3
_shelx_space_group_comment
;
The symmetry employed for this shelxl refinement is uniquely defined
by the following loop, which should always be used as a source of
symmetry information in preference to the above space-group names.
They are only intended as comments.
;
_shelx_estimated_absorpt_t_max 0.983
_shelx_estimated_absorpt_t_min 0.904
_olex2_refinement_description
;
1. Fixed Uiso
 At 1.2 times of:
  All C(H) groups, All C(H,H) groups
 At 1.5 times of:
  All C(H,H,H) groups
2. Restrained distances
 HC-HD = HD-HE = HE-HC
 2.75 with sigma of 0.04
 In1B-HC \\sim In1B-HD \\sim In1B-HD
 with sigma of 0.01
 In1A-H \\sim In1A-HB \\sim In1A-HA
 with sigma of 0.02
 H-HA \\sim HA-HB \\sim HB-H
 with sigma of 0.04
 C1A-H \\sim C1A-HB \\sim C1A-HA
 with sigma of 0.02
 C1B-HC \\sim C1B-HD \\sim C1B-HE
 with sigma of 0.02
3. Uiso/Uaniso restraints and constraints
C24A \\sim C24C: within 1.2A with sigma of 0.04 and sigma for terminal atoms of
0.08
C11B \\sim C11D: within 1.2A with sigma of 0.04 and sigma for terminal atoms of
0.08
C26A \\sim C26C: within 1.2A with sigma of 0.04 and sigma for terminal atoms of
0.08
C14B \\sim C14D \\sim C15B: within 1.2A with sigma of 0.04 and sigma for
terminal atoms of 0.08
C1 \\sim C12A: within 1A with sigma of 0.04 and sigma for terminal atoms of 0.08
4. Rigid body (RIGU) restrains
 C22A, C23A, C24A, C24C
 with sigma for 1-2 distances of 0.004 and sigma for 1-3 distances of 0.004
 C10B, C11B, C11D, C12B
 with sigma for 1-2 distances of 0.004 and sigma for 1-3 distances of 0.004
 C25A, C26A, C26C, C27A
 with sigma for 1-2 distances of 0.004 and sigma for 1-3 distances of 0.004
 C13B, C14B, C14D, C15B
 with sigma for 1-2 distances of 0.004 and sigma for 1-3 distances of 0.004
 C1, C12A, C10A
 with sigma for 1-2 distances of 0.004 and sigma for 1-3 distances of 0.004
5. Others
 Sof(H10D)=Sof(C11D)=Sof(H11G)=Sof(H11H)=Sof(H11I)=1-FVAR(1)
 Sof(H10C)=Sof(C11B)=Sof(H11D)=Sof(H11E)=Sof(H11F)=FVAR(1)
 Sof(H13C)=1-FVAR(2)
 Sof(H13B)=FVAR(2)
 Fixed Sof: H10A(0.6) H10B(0.4) C12A(0.6) H12A(0.6) H12B(0.6) H12C(0.6)
 C14B(0.65) H14D(0.65) H14E(0.65) H14F(0.65) C14D(0.35) H14G(0.35) H14H(0.35)
 H14I(0.35) H22A(0.35) H22B(0.65) C24A(0.35) H24A(0.35) H24B(0.35) H24C(0.35)
 C24C(0.65) H24D(0.65) H24E(0.65) H24F(0.65) H25A(0.4) H25B(0.6) C26A(0.4)
 H26A(0.4) H26B(0.4) H26C(0.4) C26C(0.6) H26D(0.6) H26E(0.6) H26F(0.6) C1(0.4)
 H1A(0.4) H1B(0.4) H1C(0.4)
6.a Ternary CH refined with riding coordinates:
 C10A(H10A), C10A(H10B), C10B(H10C), C10B(H10D), C13B(H13B), C13B(H13C),
 C22A(H22A), C22A(H22B), C25A(H25A), C25A(H25B)
6.b Aromatic/amide H refined with riding coordinates:
 C2A(H2A), C2B(H2B), C3A(H3A), C3B(H3B), C6A(H6A), C6B(H6B), C7A(H7A),
 C7B(H7B), C8A(H8A), C8B(H8B), C18A(H18A), C18B(H18B), C19A(H19A), C19B(H19B),
 C20A(H20A), C20B(H20B)
6.c Idealised Me refined as rotating group:
 C11A(H11A,H11B,H11C), C11B(H11D,H11E,H11F), C11D(H11G,H11H,H11I), C12A(H12A,
 H12B,H12C), C12B(H12D,H12E,H12F), C14A(H14A,H14B,H14C), C14B(H14D,H14E,H14F),
 C14D(H14G,H14H,H14I), C15A(H15A,H15B,H15C), C15B(H15D,H15E,H15F), C23A(H23A,
 H23B,H23C), C23B(H23D,H23E,H23F), C24B(H24G,H24H,H24I), C24A(H24A,H24B,H24C),
 C24C(H24D,H24E,H24F), C26B(H26G,H26H,H26I), C26A(H26A,H26B,H26C), C26C(H26D,
 H26E,H26F), C27A(H27A,H27B,H27C), C27B(H27D,H27E,H27F), C1(H1A,H1B,H1C)
;
_olex2_submission_special_instructions 'No special instructions were received'

loop_
_space_group_symop_operation_xyz
'x, y, z'
'-x, -y, -z'

loop_
_atom_site_label
_atom_site_type_symbol
_atom_site_fract_x
_atom_site_fract_y
_atom_site_fract_z
_atom_site_U_iso_or_equiv
_atom_site_adp_type
_atom_site_occupancy
_atom_site_site_symmetry_order
_atom_site_calc_flag
_atom_site_refinement_flags_posn
_atom_site_refinement_flags_adp
_atom_site_refinement_flags_occupancy
_atom_site_disorder_assembly
_atom_site_disorder_group
In1A In 0.24785(2) 0.35643(2) 0.10003(2) 0.07749(12) Uani 1 1 d D . . . .
H1A H 0.135(3) 0.287(2) 0.088(3) 0.136(17) Uiso 1 1 d D . . . .
H2A H 0.364(3) 0.308(3) 0.107(3) 0.19(2) Uiso 1 1 d D . . . .
H3A H 0.250(3) 0.397(3) 0.018(2) 0.17(2) Uiso 1 1 d D . . . .
In1B In 0.21131(3) 0.85431(2) 0.62125(2) 0.08069(12) Uani 1 1 d D . . . .
H1B H 0.240(3) 0.846(2) 0.5179(17) 0.122(15) Uiso 1 1 d D . . . .
H2B H 0.267(3) 0.775(2) 0.642(2) 0.140(18) Uiso 1 1 d D . . . .
H3B H 0.071(2) 0.842(3) 0.629(3) 0.141(18) Uiso 1 1 d D . . . .
N1A N 0.3119(2) 0.5669(2) 0.2854(2) 0.0717(9) Uani 1 1 d . . . . .
N1B N 0.3270(2) 1.02966(19) 0.81752(17) 0.0515(6) Uani 1 1 d . . . . .
N2A N 0.1626(2) 0.5164(2) 0.3086(2) 0.0687(9) Uani 1 1 d . . . . .
N2B N 0.2418(2) 1.08904(17) 0.74396(17) 0.0504(6) Uani 1 1 d . . . . .
C1A C 0.2386(2) 0.4925(2) 0.2442(2) 0.0595(9) Uani 1 1 d D . . . .
C1B C 0.2628(2) 1.0043(2) 0.7394(2) 0.0480(7) Uani 1 1 d D . . . .
C2A C 0.2821(3) 0.6362(3) 0.3740(3) 0.1042(18) Uani 1 1 d . . . . .
H1aa H 0.3210 0.6949 0.4166 0.125 Uiso 1 1 calc R . . . .
C2B C 0.3458(3) 1.1287(2) 0.8695(2) 0.0624(9) Uani 1 1 d . . . . .
H4aa H 0.3887 1.1637 0.9269 0.075 Uiso 1 1 calc R . . . .
C3A C 0.1883(3) 0.6045(3) 0.3877(3) 0.1028(18) Uani 1 1 d . . . . .
H2aa H 0.1466 0.6366 0.4421 0.123 Uiso 1 1 calc R . . . .
C3B C 0.2919(3) 1.1660(2) 0.8236(2) 0.0631(9) Uani 1 1 d . . . . .
H5aa H 0.2889 1.2324 0.8423 0.076 Uiso 1 1 calc R . . . .
C4A C 0.4086(3) 0.5725(2) 0.2406(3) 0.0661(10) Uani 1 1 d . . . . .
C4B C 0.3630(3) 0.9636(2) 0.8487(2) 0.0546(8) Uani 1 1 d . . . . .
C5A C 0.4070(3) 0.6124(3) 0.1802(3) 0.0744(11) Uani 1 1 d . . . . .
C5B C 0.4570(3) 0.9194(3) 0.8142(2) 0.0605(9) Uani 1 1 d . . . . .
C6A C 0.4997(3) 0.6118(3) 0.1331(3) 0.0812(12) Uani 1 1 d . . . . .
H6A H 0.5014 0.6372 0.0902 0.097 Uiso 1 1 calc R . . . .
C6B C 0.4902(3) 0.8594(3) 0.8490(3) 0.0758(11) Uani 1 1 d . . . . .
H6B H 0.5548 0.8286 0.8281 0.091 Uiso 1 1 calc R . . . .
C7A C 0.5868(3) 0.5747(3) 0.1493(4) 0.0891(14) Uani 1 1 d . . . . .
H7A H 0.6496 0.5739 0.1168 0.107 Uiso 1 1 calc R . . . .
C7B C 0.4325(4) 0.8435(3) 0.9125(3) 0.0895(13) Uani 1 1 d . . . . .
H7B H 0.4577 0.8028 0.9356 0.107 Uiso 1 1 calc R . . . .
C8A C 0.5871(3) 0.5382(3) 0.2114(4) 0.0854(13) Uani 1 1 d . . . . .
H8A H 0.6505 0.5135 0.2213 0.102 Uiso 1 1 calc R . . . .
C8B C 0.3390(4) 0.8860(4) 0.9423(3) 0.0890(13) Uani 1 1 d . . . . .
H8B H 0.2985 0.8734 0.9851 0.107 Uiso 1 1 calc R . . . .
C9A C 0.4977(3) 0.5362(3) 0.2603(3) 0.0719(11) Uani 1 1 d . . . . .
C9B C 0.3022(3) 0.9474(3) 0.9113(3) 0.0703(10) Uani 1 1 d . . . . .
C10A C 0.3111(4) 0.6594(3) 0.1664(4) 0.0972(14) Uani 1 1 d . U . . .
H10A H 0.2487 0.6267 0.1793 0.117 Uiso 0.6 1 calc R . P A 1
H10B H 0.2460 0.6449 0.1933 0.117 Uiso 0.4 1 calc R . P B 2
C10B C 0.5187(3) 0.9339(3) 0.7413(3) 0.0736(10) Uani 1 1 d . U . . .
H10C H 0.4733 0.9511 0.7006 0.088 Uiso 0.31(3) 1 calc R . P C 1
H10D H 0.4708 0.9686 0.7195 0.088 Uiso 0.69(3) 1 calc R . P C 2
C11A C 0.2905(6) 0.6393(5) 0.0650(5) 0.156(3) Uani 1 1 d . . . . .
H11A H 0.3521 0.6637 0.0447 0.234 Uiso 1 1 calc GR . . . .
H11B H 0.2273 0.6715 0.0619 0.234 Uiso 1 1 calc GR . . . .
H11C H 0.2786 0.5696 0.0226 0.234 Uiso 1 1 calc GR . . . .
C11B C 0.586(3) 0.849(2) 0.683(2) 0.095(7) Uani 0.31(3) 1 d . U P C 1
H11D H 0.6173 0.8555 0.6306 0.142 Uiso 0.31(3) 1 calc GR . P C 1
H11E H 0.5416 0.7883 0.6565 0.142 Uiso 0.31(3) 1 calc GR . P C 1
H11F H 0.6437 0.8474 0.7246 0.142 Uiso 0.31(3) 1 calc GR . P C 1
C11D C 0.5306(17) 0.8352(7) 0.6515(10) 0.102(4) Uani 0.69(3) 1 d . U P C 2
H11G H 0.5745 0.8441 0.6061 0.153 Uiso 0.69(3) 1 calc GR . P C 2
H11H H 0.4601 0.8066 0.6213 0.153 Uiso 0.69(3) 1 calc GR . P C 2
H11I H 0.5646 0.7924 0.6703 0.153 Uiso 0.69(3) 1 calc GR . P C 2
C12A C 0.3164(19) 0.7633(9) 0.2490(11) 0.118(6) Uani 0.6 1 d . U P D 1
H12A H 0.3193 0.7630 0.3102 0.177 Uiso 0.6 1 calc GR . P D 1
H12B H 0.2529 0.7947 0.2450 0.177 Uiso 0.6 1 calc GR . P D 1
H12C H 0.3802 0.7986 0.2448 0.177 Uiso 0.6 1 calc GR . P D 1
C12B C 0.6142(5) 1.0005(5) 0.7855(4) 0.150(2) Uani 1 1 d . U . . .
H12D H 0.6597 0.9757 0.8178 0.225 Uiso 1 1 calc GR . . . .
H12E H 0.5925 1.0643 0.8324 0.225 Uiso 1 1 calc GR . . . .
H12F H 0.6538 1.0057 0.7358 0.225 Uiso 1 1 calc GR . . . .
C13A C 0.5007(4) 0.5001(3) 0.3324(4) 0.0925(15) Uani 1 1 d . . . . .
H13A H 0.438(4) 0.483(3) 0.345(3) 0.095(15) Uiso 1 1 d . . . . .
C13B C 0.1981(3) 0.9953(4) 0.9447(3) 0.0943(14) Uani 1 1 d . U . . .
H13B H 0.1965 1.0415 0.9191 0.113 Uiso 0.52(14) 1 calc R . P E 1
H13C H 0.1715 1.0261 0.9073 0.113 Uiso 0.48(14) 1 calc R . P E 2
C14A C 0.5551(6) 0.4075(5) 0.2977(5) 0.152(3) Uani 1 1 d . . . . .
H14A H 0.5298 0.3621 0.2318 0.228 Uiso 1 1 calc GR . . . .
H14B H 0.5388 0.3795 0.3391 0.228 Uiso 1 1 calc GR . . . .
H14C H 0.6322 0.4206 0.2996 0.228 Uiso 1 1 calc GR . . . .
C14B C 0.1075(8) 0.9319(8) 0.9002(7) 0.112(3) Uani 0.65 1 d . U P F 1
H14D H 0.1151 0.8967 0.8308 0.168 Uiso 0.65 1 calc GR . P F 1
H14E H 0.0439 0.9689 0.9145 0.168 Uiso 0.65 1 calc GR . P F 1
H14F H 0.1004 0.8860 0.9245 0.168 Uiso 0.65 1 calc GR . P F 1
C14D C 0.1115(16) 0.8950(15) 0.9338(15) 0.118(6) Uani 0.35 1 d . U P F 2
H14G H 0.1127 0.8407 0.8685 0.177 Uiso 0.35 1 calc GR . P F 2
H14H H 0.0385 0.9151 0.9475 0.177 Uiso 0.35 1 calc GR . P F 2
H14I H 0.1365 0.8751 0.9796 0.177 Uiso 0.35 1 calc GR . P F 2
C15A C 0.5495(6) 0.5775(5) 0.4286(5) 0.158(3) Uani 1 1 d . . . . .
H15A H 0.6258 0.5878 0.4229 0.237 Uiso 1 1 calc GR . . . .
H15B H 0.5393 0.5567 0.4767 0.237 Uiso 1 1 calc GR . . . .
H15C H 0.5149 0.6378 0.4484 0.237 Uiso 1 1 calc GR . . . .
C15B C 0.1984(4) 1.0585(4) 1.0509(3) 0.1036(15) Uani 1 1 d . U . . .
H15D H 0.1989 1.0185 1.0821 0.155 Uiso 1 1 calc GR . . . .
H15E H 0.1345 1.0952 1.0677 0.155 Uiso 1 1 calc GR . . . .
H15F H 0.2619 1.1032 1.0726 0.155 Uiso 1 1 calc GR . . . .
C16A C 0.0650(2) 0.4595(3) 0.2958(2) 0.0617(9) Uani 1 1 d . . . . .
C16B C 0.1703(3) 1.0997(2) 0.6787(2) 0.0582(8) Uani 1 1 d . . . . .
C17A C 0.0616(3) 0.3925(3) 0.3293(3) 0.0720(10) Uani 1 1 d . . . . .
C17B C 0.2121(4) 1.1028(3) 0.5996(3) 0.0732(11) Uani 1 1 d . . . . .
C18A C -0.0329(3) 0.3387(3) 0.3148(4) 0.0896(13) Uani 1 1 d . . . . .
H18A H -0.0385 0.2929 0.3367 0.108 Uiso 1 1 calc R . . . .
C18B C 0.1416(5) 1.1168(3) 0.5404(3) 0.1008(16) Uani 1 1 d . . . . .
H18B H 0.1674 1.1202 0.4866 0.121 Uiso 1 1 calc R . . . .
C19A C -0.1184(3) 0.3510(3) 0.2690(4) 0.0959(14) Uani 1 1 d . . . . .
H19A H -0.1829 0.3130 0.2589 0.115 Uiso 1 1 calc R . . . .
C19B C 0.0380(6) 1.1255(4) 0.5578(4) 0.1127(19) Uani 1 1 d . . . . .
H19B H -0.0088 1.1350 0.5164 0.135 Uiso 1 1 calc R . . . .
C20A C -0.1125(3) 0.4172(3) 0.2377(3) 0.0816(12) Uani 1 1 d . . . . .
H20A H -0.1733 0.4241 0.2060 0.098 Uiso 1 1 calc R . . . .
C20B C -0.0012(4) 1.1207(3) 0.6352(4) 0.0975(15) Uani 1 1 d . . . . .
H20B H -0.0751 1.1264 0.6460 0.117 Uiso 1 1 calc R . . . .
C21A C -0.0208(3) 0.4743(3) 0.2506(3) 0.0666(9) Uani 1 1 d . . . . .
C21B C 0.0649(3) 1.1076(3) 0.6985(3) 0.0698(10) Uani 1 1 d . . . . .
C22A C 0.1545(4) 0.3790(4) 0.3828(4) 0.1006(15) Uani 1 1 d . U . . .
H22A H 0.2131 0.4131 0.3671 0.121 Uiso 0.35 1 calc R . P G 1
H22B H 0.2152 0.4266 0.3936 0.121 Uiso 0.65 1 calc R . P H 2
C22B C 0.3274(5) 1.0932(4) 0.5779(3) 0.0916(14) Uani 1 1 d . . . . .
H22C H 0.356(3) 1.062(2) 0.607(3) 0.062(11) Uiso 1 1 d . . . . .
C23A C 0.1895(6) 0.2781(5) 0.3302(5) 0.173(3) Uani 1 1 d . U . . .
H23A H 0.1296 0.2325 0.3216 0.259 Uiso 1 1 calc GR . . . .
H23B H 0.2478 0.2709 0.3671 0.259 Uiso 1 1 calc GR . . . .
H23C H 0.2140 0.2649 0.2673 0.259 Uiso 1 1 calc GR . . . .
C23B C 0.3441(5) 1.0187(4) 0.4727(4) 0.127(2) Uani 1 1 d . . . . .
H23D H 0.3193 0.9543 0.4609 0.191 Uiso 1 1 calc GR . . . .
H23E H 0.4199 1.0194 0.4600 0.191 Uiso 1 1 calc GR . . . .
H23F H 0.3036 1.0351 0.4302 0.191 Uiso 1 1 calc GR . . . .
C24B C 0.3839(5) 1.1902(4) 0.6020(4) 0.132(2) Uani 1 1 d . . . . .
H24G H 0.3501 1.2161 0.5644 0.198 Uiso 1 1 calc GR . . . .
H24H H 0.4590 1.1812 0.5866 0.198 Uiso 1 1 calc GR . . . .
H24I H 0.3790 1.2355 0.6704 0.198 Uiso 1 1 calc GR . . . .
C24A C 0.150(2) 0.4489(17) 0.4921(15) 0.137(9) Uani 0.35 1 d . U P I 1
H24A H 0.1563 0.5157 0.5043 0.206 Uiso 0.35 1 calc GR . P I 1
H24B H 0.2094 0.4383 0.5259 0.206 Uiso 0.35 1 calc GR . P I 1
H24C H 0.0826 0.4368 0.5150 0.206 Uiso 0.35 1 calc GR . P I 1
C24C C 0.1214(11) 0.3867(8) 0.4794(7) 0.117(3) Uani 0.65 1 d . U P I 2
H24D H 0.0921 0.4493 0.5191 0.175 Uiso 0.65 1 calc GR . P I 2
H24E H 0.1839 0.3806 0.5131 0.175 Uiso 0.65 1 calc GR . P I 2
H24F H 0.0674 0.3349 0.4670 0.175 Uiso 0.65 1 calc GR . P I 2
C25A C -0.0178(3) 0.5495(3) 0.2176(3) 0.0860(12) Uani 1 1 d . U . . .
H25A H 0.0553 0.5796 0.2227 0.103 Uiso 0.4 1 calc R . P J 1
H25B H 0.0514 0.5873 0.2465 0.103 Uiso 0.6 1 calc R . P K 2
C25B C 0.0212(3) 1.1045(4) 0.7843(4) 0.0893(13) Uani 1 1 d . . . . .
H25C H 0.068(3) 1.079(3) 0.811(3) 0.075(11) Uiso 1 1 d . . . . .
C26B C -0.0755(4) 1.0328(5) 0.7569(5) 0.134(2) Uani 1 1 d . . . . .
H26G H -0.1324 1.0521 0.7284 0.201 Uiso 1 1 calc GR . . . .
H26H H -0.1006 1.0320 0.8143 0.201 Uiso 1 1 calc GR . . . .
H26I H -0.0554 0.9682 0.7104 0.201 Uiso 1 1 calc GR . . . .
C26A C -0.0715(13) 0.5006(16) 0.1111(12) 0.114(6) Uani 0.4 1 d . U P L 1
H26A H -0.0484 0.4350 0.0736 0.170 Uiso 0.4 1 calc GR . P L 1
H26B H -0.0497 0.5388 0.0805 0.170 Uiso 0.4 1 calc GR . P L 1
H26C H -0.1492 0.4981 0.1144 0.170 Uiso 0.4 1 calc GR . P L 1
C26C C -0.0057(9) 0.5103(11) 0.1146(8) 0.120(4) Uani 0.6 1 d . U P L 2
H26D H 0.0614 0.4786 0.0966 0.180 Uiso 0.6 1 calc GR . P L 2
H26E H -0.0052 0.5629 0.0990 0.180 Uiso 0.6 1 calc GR . P L 2
H26F H -0.0652 0.4633 0.0792 0.180 Uiso 0.6 1 calc GR . P L 2
C27A C -0.0983(5) 0.6218(4) 0.2652(5) 0.148(2) Uani 1 1 d . U . . .
H27A H -0.1698 0.5894 0.2475 0.222 Uiso 1 1 calc GR . . . .
H27B H -0.0921 0.6706 0.2446 0.222 Uiso 1 1 calc GR . . . .
H27C H -0.0860 0.6529 0.3349 0.222 Uiso 1 1 calc GR . . . .
C27B C -0.0047(5) 1.2063(4) 0.8626(4) 0.1243(19) Uani 1 1 d . . . . .
H27D H 0.0601 1.2494 0.8826 0.186 Uiso 1 1 calc GR . . . .
H27E H -0.0322 1.2027 0.9179 0.186 Uiso 1 1 calc GR . . . .
H27F H -0.0585 1.2314 0.8370 0.186 Uiso 1 1 calc GR . . . .
C1 C 0.335(3) 0.7720(15) 0.2073(17) 0.129(10) Uani 0.4 1 d . U P D 2
H0aa H 0.3665 0.8009 0.2725 0.193 Uiso 0.4 1 calc GR . P D 2
H3aa H 0.2678 0.8017 0.2085 0.193 Uiso 0.4 1 calc GR . P D 2
H1C H 0.3839 0.7829 0.1662 0.193 Uiso 0.4 1 calc GR . P D 2

loop_
_atom_site_aniso_label
_atom_site_aniso_U_11
_atom_site_aniso_U_22
_atom_site_aniso_U_33
_atom_site_aniso_U_23
_atom_site_aniso_U_13
_atom_site_aniso_U_12
In1A 0.07544(19) 0.05242(16) 0.06162(18) -0.00571(13) 0.01640(13) -0.00311(13)
In1B 0.1241(3) 0.04384(15) 0.05967(18) 0.01585(13) -0.01989(16) -0.00892(15)
N1A 0.0452(15) 0.0519(16) 0.0685(19) -0.0092(14) 0.0186(14) -0.0051(12)
N1B 0.0483(14) 0.0551(16) 0.0403(14) 0.0145(12) -0.0003(11) 0.0079(12)
N2A 0.0439(15) 0.0603(17) 0.0579(18) -0.0051(14) 0.0159(13) -0.0074(13)
N2B 0.0574(15) 0.0424(14) 0.0401(14) 0.0117(11) -0.0057(11) 0.0006(12)
C1A 0.0418(17) 0.0499(18) 0.055(2) 0.0012(15) 0.0088(15) -0.0065(14)
C1B 0.0492(17) 0.0493(18) 0.0371(16) 0.0146(14) -0.0011(13) 0.0039(14)
C2A 0.067(3) 0.072(3) 0.085(3) -0.030(2) 0.025(2) -0.016(2)
C2B 0.058(2) 0.056(2) 0.0460(19) 0.0047(16) -0.0103(15) 0.0026(16)
C3A 0.062(2) 0.086(3) 0.077(3) -0.025(2) 0.029(2) -0.015(2)
C3B 0.069(2) 0.0464(18) 0.052(2) 0.0076(16) -0.0090(17) -0.0013(16)
C4A 0.048(2) 0.0458(19) 0.070(2) 0.0007(17) 0.0191(17) -0.0042(15)
C4B 0.0534(19) 0.066(2) 0.0397(17) 0.0211(16) 0.0014(14) 0.0136(16)
C5A 0.060(2) 0.047(2) 0.081(3) 0.0023(19) 0.012(2) 0.0017(17)
C5B 0.057(2) 0.070(2) 0.0501(19) 0.0242(17) 0.0060(15) 0.0161(17)
C6A 0.080(3) 0.063(2) 0.082(3) 0.021(2) 0.019(2) 0.002(2)
C6B 0.073(2) 0.088(3) 0.069(3) 0.038(2) 0.010(2) 0.031(2)
C7A 0.066(3) 0.075(3) 0.105(4) 0.025(3) 0.039(2) 0.003(2)
C7B 0.108(3) 0.101(3) 0.075(3) 0.053(3) 0.000(3) 0.029(3)
C8A 0.052(2) 0.072(3) 0.117(4) 0.033(3) 0.023(2) 0.0081(19)
C8B 0.092(3) 0.130(4) 0.069(3) 0.065(3) 0.018(2) 0.017(3)
C9A 0.052(2) 0.052(2) 0.087(3) 0.015(2) 0.0163(19) -0.0036(16)
C9B 0.058(2) 0.105(3) 0.052(2) 0.040(2) 0.0087(17) 0.020(2)
C10A 0.081(3) 0.071(3) 0.107(4) 0.016(2) 0.001(3) 0.012(2)
C10B 0.062(2) 0.091(3) 0.069(2) 0.039(2) 0.0213(18) 0.021(2)
C11A 0.154(6) 0.155(6) 0.147(6) 0.060(5) -0.009(5) 0.055(5)
C11B 0.075(14) 0.120(9) 0.083(12) 0.042(8) 0.033(9) 0.028(9)
C11D 0.093(8) 0.113(5) 0.076(6) 0.025(4) 0.035(5) 0.008(5)
C12A 0.129(13) 0.078(6) 0.118(10) 0.023(5) -0.004(9) 0.043(6)
C12B 0.130(5) 0.202(6) 0.109(4) 0.075(4) 0.000(3) -0.064(4)
C13A 0.076(3) 0.077(3) 0.118(4) 0.044(3) 0.010(3) -0.013(2)
C13B 0.063(2) 0.153(4) 0.075(3) 0.060(3) 0.020(2) 0.022(3)
C14A 0.176(6) 0.115(5) 0.185(7) 0.086(5) 0.024(5) 0.037(5)
C14B 0.074(5) 0.157(8) 0.081(6) 0.037(5) 0.020(4) 0.010(5)
C14D 0.086(10) 0.127(10) 0.106(13) 0.027(8) 0.051(9) 0.006(8)
C15A 0.219(8) 0.128(5) 0.113(5) 0.053(4) -0.027(5) -0.050(5)
C15B 0.084(3) 0.107(4) 0.097(3) 0.029(3) 0.025(2) 0.022(3)
C16A 0.0410(18) 0.064(2) 0.056(2) 0.0099(17) 0.0105(15) -0.0037(15)
C16B 0.073(2) 0.0445(18) 0.050(2) 0.0187(15) -0.0137(17) -0.0007(16)
C17A 0.052(2) 0.082(3) 0.071(3) 0.029(2) 0.0116(18) 0.0090(19)
C17B 0.107(3) 0.051(2) 0.053(2) 0.0197(17) -0.010(2) -0.002(2)
C18A 0.071(3) 0.090(3) 0.123(4) 0.064(3) 0.017(3) 0.005(2)
C18B 0.162(5) 0.080(3) 0.059(3) 0.034(2) -0.026(3) 0.000(3)
C19A 0.053(2) 0.091(3) 0.147(4) 0.063(3) -0.001(3) -0.015(2)
C19B 0.149(5) 0.097(4) 0.092(4) 0.048(3) -0.053(4) 0.006(4)
C20A 0.048(2) 0.091(3) 0.104(3) 0.048(3) -0.006(2) -0.010(2)
C20B 0.089(3) 0.091(3) 0.109(4) 0.047(3) -0.034(3) 0.008(2)
C21A 0.050(2) 0.071(2) 0.068(2) 0.0260(19) 0.0074(17) -0.0033(17)
C21B 0.070(2) 0.062(2) 0.075(3) 0.032(2) -0.016(2) 0.0027(18)
C22A 0.070(3) 0.132(4) 0.099(3) 0.053(3) 0.009(2) 0.026(3)
C22B 0.126(4) 0.085(3) 0.063(3) 0.036(2) 0.010(3) -0.002(3)
C23A 0.167(6) 0.184(6) 0.154(6) 0.065(5) 0.000(5) 0.098(5)
C23B 0.185(6) 0.091(4) 0.079(3) 0.020(3) 0.039(4) -0.007(4)
C24B 0.156(5) 0.102(4) 0.098(4) 0.021(3) 0.021(4) -0.032(4)
C24A 0.14(2) 0.169(15) 0.101(8) 0.058(8) -0.008(8) 0.056(16)
C24C 0.106(7) 0.150(9) 0.098(6) 0.061(6) 0.003(5) 0.030(8)
C25A 0.074(3) 0.096(3) 0.097(3) 0.054(3) 0.012(2) -0.001(2)
C25B 0.060(3) 0.113(4) 0.110(4) 0.065(3) 0.004(2) 0.016(2)
C26B 0.095(4) 0.146(5) 0.163(6) 0.079(5) 0.015(4) -0.014(4)
C26A 0.127(13) 0.119(10) 0.110(7) 0.065(7) 0.003(8) 0.037(12)
C26C 0.131(10) 0.143(9) 0.106(6) 0.073(6) 0.019(6) 0.048(10)
C27A 0.175(6) 0.089(4) 0.192(6) 0.073(4) 0.078(5) 0.034(4)
C27B 0.123(4) 0.140(5) 0.093(4) 0.042(4) 0.009(3) 0.023(4)
C1 0.113(14) 0.073(7) 0.16(2) 0.026(9) -0.008(18) 0.015(7)

loop_
_atom_type_symbol
_atom_type_description
_atom_type_scat_dispersion_real
_atom_type_scat_dispersion_imag
_atom_type_scat_source
C C 0.0033 0.0016 'International Tables Vol C Tables 4.2.6.8 and 6.1.1.4'
H H 0.0000 0.0000 'International Tables Vol C Tables 4.2.6.8 and 6.1.1.4'
In In -0.7276 1.3100 'International Tables Vol C Tables 4.2.6.8 and 6.1.1.4'
N N 0.0061 0.0033 'International Tables Vol C Tables 4.2.6.8 and 6.1.1.4'

loop_
_geom_angle_atom_site_label_1
_geom_angle_atom_site_label_2
_geom_angle_atom_site_label_3
_geom_angle
H1A In1A H2A 115.0(16)
H1A In1A H3A 112.3(15)
H2A In1A H3A 113.1(16)
C1A In1A H1A 105.3(12)
C1A In1A H2A 105.4(13)
C1A In1A H3A 104.6(13)
H1B In1B H2B 113.8(18)
H1B In1B H3B 110.7(17)
H2B In1B H3B 108.4(17)
C1B In1B H1B 108.8(12)
C1B In1B H2B 109.2(12)
C1B In1B H3B 105.6(13)
C1A N1A C2A 111.4(3)
C1A N1A C4A 123.3(3)
C2A N1A C4A 125.3(3)
C1B N1B C2B 110.8(3)
C1B N1B C4B 124.9(3)
C2B N1B C4B 124.0(3)
C1A N2A C3A 111.1(3)
C1A N2A C16A 124.9(3)
C3A N2A C16A 123.9(3)
C1B N2B C3B 111.3(3)
C1B N2B C16B 125.2(2)
C3B N2B C16B 123.4(3)
N1A C1A In1A 126.7(2)
N1A C1A N2A 103.9(3)
N2A C1A In1A 129.3(2)
N1B C1B In1B 128.2(2)
N1B C1B N2B 104.4(2)
N2B C1B In1B 127.3(2)
N1A C2A H1aa 126.9
C3A C2A N1A 106.3(3)
C3A C2A H1aa 126.9
N1B C2B H4aa 126.5
C3B C2B N1B 107.1(3)
C3B C2B H4aa 126.5
N2A C3A H2aa 126.4
C2A C3A N2A 107.2(3)
C2A C3A H2aa 126.4
N2B C3B H5aa 126.8
C2B C3B N2B 106.4(3)
C2B C3B H5aa 126.8
C5A C4A N1A 118.7(4)
C9A C4A N1A 117.2(4)
C9A C4A C5A 124.1(3)
C5B C4B N1B 118.5(3)
C9B C4B N1B 118.7(3)
C9B C4B C5B 122.8(3)
C4A C5A C6A 117.8(4)
C4A C5A C10A 123.0(4)
C6A C5A C10A 119.1(5)
C4B C5B C6B 116.3(3)
C4B C5B C10B 121.8(3)
C6B C5B C10B 121.9(3)
C5A C6A H6A 120.4
C7A C6A C5A 119.2(4)
C7A C6A H6A 120.4
C5B C6B H6B 119.0
C7B C6B C5B 122.0(4)
C7B C6B H6B 119.0
C6A C7A H7A 119.1
C6A C7A C8A 121.7(4)
C8A C7A H7A 119.1
C6B C7B H7B 120.1
C8B C7B C6B 119.8(4)
C8B C7B H7B 120.1
C7A C8A H8A 119.0
C7A C8A C9A 122.0(4)
C9A C8A H8A 119.0
C7B C8B H8B 119.5
C7B C8B C9B 121.0(4)
C9B C8B H8B 119.5
C4A C9A C8A 115.0(4)
C4A C9A C13A 123.4(4)
C8A C9A C13A 121.5(4)
C4B C9B C8B 118.0(3)
C4B C9B C13B 120.8(3)
C8B C9B C13B 121.2(4)
C5A C10A H10A 104.6
C5A C10A H10B 111.8
C5A C10A C12A 107.1(9)
C5A C10A C1 111.9(14)
C11A C10A C5A 114.4(4)
C11A C10A H10A 104.6
C11A C10A H10B 111.8
C11A C10A C12A 119.9(7)
C11A C10A C1 93.8(10)
C12A C10A H10A 104.6
C1 C10A H10B 111.8
C5B C10B H10C 113.3
C5B C10B H10D 105.1
C5B C10B C11B 111.3(10)
C5B C10B C11D 109.4(5)
C11B C10B H10C 113.3
C11D C10B H10D 105.1
C12B C10B C5B 111.9(4)
C12B C10B H10C 113.3
C12B C10B H10D 105.1
C12B C10B C11B 92.0(18)
C12B C10B C11D 119.0(8)
C10A C11A H11A 109.5
C10A C11A H11B 109.5
C10A C11A H11C 109.5
H11A C11A H11B 109.5
H11A C11A H11C 109.5
H11B C11A H11C 109.5
C10B C11B H11D 109.5
C10B C11B H11E 109.5
C10B C11B H11F 109.5
H11D C11B H11E 109.5
H11D C11B H11F 109.5
H11E C11B H11F 109.5
C10B C11D H11G 109.5
C10B C11D H11H 109.5
C10B C11D H11I 109.5
H11G C11D H11H 109.5
H11G C11D H11I 109.5
H11H C11D H11I 109.5
C10A C12A H12A 109.5
C10A C12A H12B 109.5
C10A C12A H12C 109.5
H12A C12A H12B 109.5
H12A C12A H12C 109.5
H12B C12A H12C 109.5
C10B C12B H12D 109.5
C10B C12B H12E 109.5
C10B C12B H12F 109.5
H12D C12B H12E 109.5
H12D C12B H12F 109.5
H12E C12B H12F 109.5
C9A C13A H13A 115(3)
C9A C13A C15A 111.2(4)
C14A C13A C9A 113.5(5)
C14A C13A H13A 101(3)
C14A C13A C15A 111.0(5)
C15A C13A H13A 105(3)
C9B C13B H13B 104.0
C9B C13B H13C 114.1
C9B C13B C14D 101.3(8)
C14B C13B C9B 113.2(6)
C14B C13B H13B 104.0
C14B C13B C15B 117.0(5)
C14D C13B H13C 114.1
C15B C13B C9B 112.7(4)
C15B C13B H13B 104.0
C15B C13B H13C 114.1
C15B C13B C14D 98.8(7)
C13A C14A H14A 109.5
C13A C14A H14B 109.5
C13A C14A H14C 109.5
H14A C14A H14B 109.5
H14A C14A H14C 109.5
H14B C14A H14C 109.5
C13B C14B H14D 109.5
C13B C14B H14E 109.5
C13B C14B H14F 109.5
H14D C14B H14E 109.5
H14D C14B H14F 109.5
H14E C14B H14F 109.5
C13B C14D H14G 109.5
C13B C14D H14H 109.5
C13B C14D H14I 109.5
H14G C14D H14H 109.5
H14G C14D H14I 109.5
H14H C14D H14I 109.5
C13A C15A H15A 109.5
C13A C15A H15B 109.5
C13A C15A H15C 109.5
H15A C15A H15B 109.5
H15A C15A H15C 109.5
H15B C15A H15C 109.5
C13B C15B H15D 109.5
C13B C15B H15E 109.5
C13B C15B H15F 109.5
H15D C15B H15E 109.5
H15D C15B H15F 109.5
H15E C15B H15F 109.5
C17A C16A N2A 119.1(3)
C21A C16A N2A 117.4(4)
C21A C16A C17A 123.5(3)
C17B C16B N2B 118.8(3)
C21B C16B N2B 117.8(3)
C21B C16B C17B 123.4(3)
C16A C17A C22A 123.6(4)
C18A C17A C16A 117.3(4)
C18A C17A C22A 119.1(4)
C16B C17B C22B 123.1(4)
C18B C17B C16B 117.1(4)
C18B C17B C22B 119.8(4)
C17A C18A H18A 119.8
C19A C18A C17A 120.4(4)
C19A C18A H18A 119.8
C17B C18B H18B 119.4
C19B C18B C17B 121.2(5)
C19B C18B H18B 119.4
C18A C19A H19A 119.6
C18A C19A C20A 120.9(4)
C20A C19A H19A 119.6
C18B C19B H19B 119.8
C18B C19B C20B 120.5(5)
C20B C19B H19B 119.8
C19A C20A H20A 119.0
C19A C20A C21A 122.0(4)
C21A C20A H20A 119.0
C19B C20B H20B 119.2
C19B C20B C21B 121.7(5)
C21B C20B H20B 119.2
C16A C21A C25A 123.3(3)
C20A C21A C16A 116.0(4)
C20A C21A C25A 120.7(4)
C16B C21B C20B 116.1(4)
C16B C21B C25B 122.8(3)
C20B C21B C25B 121.1(4)
C17A C22A H22A 99.6
C17A C22A H22B 110.5
C17A C22A C24A 110.2(10)
C17A C22A C24C 111.8(6)
C23A C22A C17A 111.2(5)
C23A C22A H22A 99.6
C23A C22A H22B 110.5
C23A C22A C24A 130.2(10)
C23A C22A C24C 101.9(6)
C24A C22A H22A 99.6
C24C C22A H22B 110.5
C17B C22B H22C 107(2)
C17B C22B C23B 112.2(4)
C17B C22B C24B 111.6(5)
C23B C22B H22C 100(2)
C24B C22B H22C 116(2)
C24B C22B C23B 109.8(4)
C22A C23A H23A 109.5
C22A C23A H23B 109.5
C22A C23A H23C 109.5
H23A C23A H23B 109.5
H23A C23A H23C 109.5
H23B C23A H23C 109.5
C22B C23B H23D 109.5
C22B C23B H23E 109.5
C22B C23B H23F 109.5
H23D C23B H23E 109.5
H23D C23B H23F 109.5
H23E C23B H23F 109.5
C22B C24B H24G 109.5
C22B C24B H24H 109.5
C22B C24B H24I 109.5
H24G C24B H24H 109.5
H24G C24B H24I 109.5
H24H C24B H24I 109.5
C22A C24A H24A 109.5
C22A C24A H24B 109.5
C22A C24A H24C 109.5
H24A C24A H24B 109.5
H24A C24A H24C 109.5
H24B C24A H24C 109.5
C22A C24C H24D 109.5
C22A C24C H24E 109.5
C22A C24C H24F 109.5
H24D C24C H24E 109.5
H24D C24C H24F 109.5
H24E C24C H24F 109.5
C21A C25A H25A 113.0
C21A C25A H25B 103.3
C21A C25A C26A 108.3(9)
C26A C25A H25A 113.0
C26C C25A C21A 114.4(7)
C26C C25A H25B 103.3
C26C C25A C27A 118.5(6)
C27A C25A C21A 111.6(4)
C27A C25A H25A 113.0
C27A C25A H25B 103.3
C27A C25A C26A 96.9(7)
C21B C25B H25C 113(2)
C21B C25B C26B 112.0(4)
C21B C25B C27B 110.8(4)
C26B C25B H25C 101(2)
C26B C25B C27B 111.3(4)
C27B C25B H25C 109(2)
C25B C26B H26G 109.5
C25B C26B H26H 109.5
C25B C26B H26I 109.5
H26G C26B H26H 109.5
H26G C26B H26I 109.5
H26H C26B H26I 109.5
C25A C26A H26A 109.5
C25A C26A H26B 109.5
C25A C26A H26C 109.5
H26A C26A H26B 109.5
H26A C26A H26C 109.5
H26B C26A H26C 109.5
C25A C26C H26D 109.5
C25A C26C H26E 109.5
C25A C26C H26F 109.5
H26D C26C H26E 109.5
H26D C26C H26F 109.5
H26E C26C H26F 109.5
C25A C27A H27A 109.5
C25A C27A H27B 109.5
C25A C27A H27C 109.5
H27A C27A H27B 109.5
H27A C27A H27C 109.5
H27B C27A H27C 109.5
C25B C27B H27D 109.5
C25B C27B H27E 109.5
C25B C27B H27F 109.5
H27D C27B H27E 109.5
H27D C27B H27F 109.5
H27E C27B H27F 109.5
C10A C1 H0aa 109.5
C10A C1 H3aa 109.5
C10A C1 H1C 109.5
H0aa C1 H3aa 109.5
H0aa C1 H1C 109.5
H3aa C1 H1C 109.5

loop_
_geom_bond_atom_site_label_1
_geom_bond_atom_site_label_2
_geom_bond_distance
In1A H1A 1.70(3)
In1A H2A 1.71(3)
In1A H3A 1.72(3)
In1A C1A 2.279(3)
In1B H1B 1.640(19)
In1B H2B 1.636(19)
In1B H3B 1.78(3)
In1B C1B 2.260(3)
N1A C1A 1.342(4)
N1A C2A 1.379(4)
N1A C4A 1.443(4)
N1B C1B 1.348(4)
N1B C2B 1.383(4)
N1B C4B 1.449(4)
N2A C1A 1.345(4)
N2A C3A 1.372(4)
N2A C16A 1.440(4)
N2B C1B 1.353(4)
N2B C3B 1.379(4)
N2B C16B 1.443(4)
C2A H1aa 0.9500
C2A C3A 1.325(6)
C2B H4aa 0.9500
C2B C3B 1.339(5)
C3A H2aa 0.9500
C3B H5aa 0.9500
C4A C5A 1.389(6)
C4A C9A 1.385(5)
C4B C5B 1.388(4)
C4B C9B 1.383(5)
C5A C6A 1.397(5)
C5A C10A 1.517(6)
C5B C6B 1.393(5)
C5B C10B 1.513(5)
C6A H6A 0.9500
C6A C7A 1.348(6)
C6B H6B 0.9500
C6B C7B 1.369(6)
C7A H7A 0.9500
C7A C8A 1.373(6)
C7B H7B 0.9500
C7B C8B 1.362(6)
C8A H8A 0.9500
C8A C9A 1.389(5)
C8B H8B 0.9500
C8B C9B 1.384(5)
C9A C13A 1.516(7)
C9B C13B 1.520(5)
C10A H10A 1.0000
C10A H10B 1.0000
C10A C11A 1.506(8)
C10A C12A 1.531(15)
C10A C1 1.59(2)
C10B H10C 1.0000
C10B H10D 1.0000
C10B C11B 1.532(18)
C10B C11D 1.544(9)
C10B C12B 1.479(7)
C11A H11A 0.9800
C11A H11B 0.9800
C11A H11C 0.9800
C11B H11D 0.9800
C11B H11E 0.9800
C11B H11F 0.9800
C11D H11G 0.9800
C11D H11H 0.9800
C11D H11I 0.9800
C12A H12A 0.9800
C12A H12B 0.9800
C12A H12C 0.9800
C12B H12D 0.9800
C12B H12E 0.9800
C12B H12F 0.9800
C13A H13A 0.88(4)
C13A C14A 1.504(7)
C13A C15A 1.522(7)
C13B H13B 1.0000
C13B H13C 1.0000
C13B C14B 1.410(11)
C13B C14D 1.822(18)
C13B C15B 1.495(6)
C14A H14A 0.9800
C14A H14B 0.9800
C14A H14C 0.9800
C14B H14D 0.9800
C14B H14E 0.9800
C14B H14F 0.9800
C14D H14G 0.9800
C14D H14H 0.9800
C14D H14I 0.9800
C15A H15A 0.9800
C15A H15B 0.9800
C15A H15C 0.9800
C15B H15D 0.9800
C15B H15E 0.9800
C15B H15F 0.9800
C16A C17A 1.404(5)
C16A C21A 1.382(5)
C16B C17B 1.399(5)
C16B C21B 1.367(5)
C17A C18A 1.377(5)
C17A C22A 1.522(6)
C17B C18B 1.387(6)
C17B C22B 1.496(7)
C18A H18A 0.9500
C18A C19A 1.366(6)
C18B H18B 0.9500
C18B C19B 1.339(8)
C19A H19A 0.9500
C19A C20A 1.367(6)
C19B H19B 0.9500
C19B C20B 1.373(7)
C20A H20A 0.9500
C20A C21A 1.380(5)
C20B H20B 0.9500
C20B C21B 1.397(5)
C21A C25A 1.521(6)
C21B C25B 1.508(6)
C22A H22A 1.0000
C22A H22B 1.0000
C22A C23A 1.498(8)
C22A C24A 1.55(2)
C22A C24C 1.554(11)
C22B H22C 0.91(3)
C22B C23B 1.541(6)
C22B C24B 1.529(7)
C23A H23A 0.9800
C23A H23B 0.9800
C23A H23C 0.9800
C23B H23D 0.9800
C23B H23E 0.9800
C23B H23F 0.9800
C24B H24G 0.9800
C24B H24H 0.9800
C24B H24I 0.9800
C24A H24A 0.9800
C24A H24B 0.9800
C24A H24C 0.9800
C24C H24D 0.9800
C24C H24E 0.9800
C24C H24F 0.9800
C25A H25A 1.0000
C25A H25B 1.0000
C25A C26A 1.607(17)
C25A C26C 1.464(12)
C25A C27A 1.489(7)
C25B H25C 0.94(4)
C25B C26B 1.528(7)
C25B C27B 1.546(7)
C26B H26G 0.9800
C26B H26H 0.9800
C26B H26I 0.9800
C26A H26A 0.9800
C26A H26B 0.9800
C26A H26C 0.9800
C26C H26D 0.9800
C26C H26E 0.9800
C26C H26F 0.9800
C27A H27A 0.9800
C27A H27B 0.9800
C27A H27C 0.9800
C27B H27D 0.9800
C27B H27E 0.9800
C27B H27F 0.9800
C1 H0aa 0.9800
C1 H3aa 0.9800
C1 H1C 0.9800
